data_1563898
loop_
_publ_author_name
'Mistry, Subhradeep'
'Natarajan, Srinivasan'

_publ_section_title
;
 Synthesis, structures and magnetic studies of new copper-azides
;
_journal_name_full 'Inorganica Chimica Acta'
_journal_page_first 26
_journal_page_last 38
_journal_paper_doi 10.1016/j.ica.2018.08.001
_journal_volume 483
_journal_year 2018
_chemical_formula_moiety 'C6 H20 Cu7 N46'
_chemical_formula_sum 'C6 H20 Cu7 N46'
_chemical_formula_weight 1181.46
_space_group_crystal_system triclinic
_space_group_IT_number 2
_space_group_name_Hall '-P 1'
_space_group_name_H-M_alt 'P -1'
_atom_sites_solution_hydrogens geom
_audit_creation_method SHELXL-2014/7
_cell_angle_alpha 102.000(3)
_cell_angle_beta 96.837(3)
_cell_angle_gamma 109.054(3)
_cell_formula_units_Z 1
_cell_length_a 8.4313(5)
_cell_length_b 9.7110(6)
_cell_length_c 11.9231(8)
_cell_measurement_reflns_used 3433
_cell_measurement_temperature 100(2)
_cell_measurement_theta_max 26.000
_cell_measurement_theta_min 1.783
_cell_volume 883.93(10)
_computing_cell_refinement 'CrysAlisPro CCD (Oxford Diffraction, 2009)'
_computing_data_collection 'CrysAlisPro CCD (Oxford Diffraction, 2009)'
_computing_data_reduction 'CrysAlisPro RED (Oxford Diffraction, 2009)'
_computing_structure_refinement 'SHELXL-2014/7 (Sheldrick, 2014)'
_computing_structure_solution 'SHELXL-2014/7 (Sheldrick, 2014)'
_diffrn_ambient_temperature 100(2)
_diffrn_measured_fraction_theta_full 0.993
_diffrn_measured_fraction_theta_max 0.992
_diffrn_measurement_device_type 'Oxford Xcalibur,Eos(Nova) CCD detector'
_diffrn_measurement_method 'f\w scans'
_diffrn_radiation_type MoK\a
_diffrn_radiation_wavelength 0.71073
_diffrn_reflns_av_R_equivalents 0.0661
_diffrn_reflns_av_unetI/netI 0.0612
_diffrn_reflns_Laue_measured_fraction_full 0.993
_diffrn_reflns_Laue_measured_fraction_max 0.992
_diffrn_reflns_limit_h_max 10
_diffrn_reflns_limit_h_min -10
_diffrn_reflns_limit_k_max 11
_diffrn_reflns_limit_k_min -11
_diffrn_reflns_limit_l_max 14
_diffrn_reflns_limit_l_min -14
_diffrn_reflns_number 13176
_diffrn_reflns_point_group_measured_fraction_full 0.993
_diffrn_reflns_point_group_measured_fraction_max 0.992
_diffrn_reflns_theta_full 25.242
_diffrn_reflns_theta_max 26.000
_diffrn_reflns_theta_min 1.783
_diffrn_source 'Enhance (Mo) X-ray Source'
_exptl_absorpt_coefficient_mu 4.213
_exptl_absorpt_correction_T_max 0.959
_exptl_absorpt_correction_T_min 0.904
_exptl_absorpt_correction_type multi-scan
_exptl_absorpt_process_details 'CrysAlis RED (Oxford Diffraction,2009)'
_exptl_crystal_colour black
_exptl_crystal_density_diffrn 2.219
_exptl_crystal_density_method 'not measured'
_exptl_crystal_description 'rod shaped'
_exptl_crystal_F_000 581
_exptl_crystal_size_max 0.030
_exptl_crystal_size_mid 0.020
_exptl_crystal_size_min 0.010
_refine_diff_density_max 1.199
_refine_diff_density_min -0.757
_refine_diff_density_rms 0.134
_refine_ls_extinction_coef .
_refine_ls_extinction_method none
_refine_ls_goodness_of_fit_ref 1.064
_refine_ls_hydrogen_treatment constr
_refine_ls_matrix_type full
_refine_ls_number_parameters 268
_refine_ls_number_reflns 3433
_refine_ls_number_restraints 0
_refine_ls_restrained_S_all 1.064
_refine_ls_R_factor_all 0.0501
_refine_ls_R_factor_gt 0.0365
_refine_ls_shift/su_max 0.002
_refine_ls_shift/su_mean 0.000
_refine_ls_structure_factor_coef Fsqd
_refine_ls_weighting_details 'w=1/[\s^2^(Fo^2^)+(0.0288P)^2^+0.6319P] where P=(Fo^2^+2Fc^2^)/3'
_refine_ls_weighting_scheme calc
_refine_ls_wR_factor_gt 0.0852
_refine_ls_wR_factor_ref 0.0902
_reflns_Friedel_coverage 0.000
_reflns_Friedel_fraction_full .
_reflns_Friedel_fraction_max .
_reflns_number_gt 2755
_reflns_number_total 3433
_reflns_threshold_expression 'I > 2\s(I)'
_cod_data_source_file CompoundsI-III.cif
_cod_data_source_block compoundIII
_cod_database_code 1563898
_shelx_shelxl_version_number 2014/7
_shelx_space_group_comment
;
The symmetry employed for this shelxl refinement is uniquely defined
by the following loop, which should always be used as a source of
symmetry information in preference to the above space-group names.
They are only intended as comments.
;

loop_
_space_group_symop_operation_xyz
'x, y, z'
'-x, -y, -z'

loop_
_atom_site_label
_atom_site_type_symbol
_atom_site_fract_x
_atom_site_fract_y
_atom_site_fract_z
_atom_site_U_iso_or_equiv
_atom_site_adp_type
_atom_site_occupancy
_atom_site_site_symmetry_order
_atom_site_calc_flag
_atom_site_refinement_flags_posn
_atom_site_refinement_flags_adp
_atom_site_refinement_flags_occupancy
_atom_site_disorder_assembly
_atom_site_disorder_group
C1 C 0.4699(6) 0.2572(6) -0.0671(5) 0.0439(15) Uani 1 1 d . . . . .
H1A H 0.5114 0.3667 -0.0434 0.053 Uiso 1 1 calc R U . . .
H1B H 0.4406 0.2252 -0.1519 0.053 Uiso 1 1 calc R U . . .
C2 C 0.3182(6) 0.1980(6) -0.0210(6) 0.0421(14) Uani 1 1 d . . . . .
H2 H 0.3508 0.2487 0.0629 0.050 Uiso 1 1 calc R U . . .
C3 C 0.1638(5) 0.2334(5) -0.0656(4) 0.0285(11) Uani 1 1 d . . . . .
H3A H 0.0709 0.1889 -0.0296 0.043 Uiso 1 1 calc R U . . .
H3B H 0.1928 0.3408 -0.0466 0.043 Uiso 1 1 calc R U . . .
H3C H 0.1299 0.1928 -0.1490 0.043 Uiso 1 1 calc R U . . .
N1 N 0.6055(4) 0.2066(4) -0.0265(3) 0.0177(8) Uani 1 1 d . . . . .
H1C H 0.6713 0.2715 0.0399 0.021 Uiso 1 1 calc R U . . .
H1D H 0.6707 0.2024 -0.0796 0.021 Uiso 1 1 calc R U . . .
N2 N 0.2786(4) 0.0361(4) -0.0282(3) 0.0190(8) Uani 1 1 d . . . . .
H2A H 0.2167 -0.0197 -0.0986 0.023 Uiso 1 1 calc R U . . .
H2B H 0.2180 0.0100 0.0253 0.023 Uiso 1 1 calc R U . . .
N3 N -0.1138(4) 0.2543(4) 0.5946(3) 0.0156(8) Uani 1 1 d . . . . .
N4 N -0.1627(4) 0.2122(4) 0.6778(3) 0.0148(8) Uani 1 1 d . . . . .
N5 N -0.2096(4) 0.1758(4) 0.7571(3) 0.0250(9) Uani 1 1 d . . . . .
N6 N -0.1414(4) 0.0138(4) 0.3878(3) 0.0224(9) Uani 1 1 d . . . . .
N7 N -0.2871(4) -0.0424(4) 0.3986(3) 0.0158(8) Uani 1 1 d . . . . .
N8 N -0.4280(4) -0.1045(4) 0.4037(3) 0.0192(8) Uani 1 1 d . . . . .
N9 N 0.2571(4) 0.3449(4) 0.5987(3) 0.0152(8) Uani 1 1 d . . . . .
N10 N 0.2874(4) 0.4261(4) 0.6977(3) 0.0153(8) Uani 1 1 d . . . . .
N11 N 0.3176(5) 0.5047(4) 0.7894(3) 0.0280(9) Uani 1 1 d . . . . .
N12 N 0.2072(4) 0.1628(4) 0.4005(3) 0.0140(8) Uani 1 1 d . . . . .
N13 N 0.1755(4) 0.1381(4) 0.2943(3) 0.0145(8) Uani 1 1 d . . . . .
N14 N 0.1430(4) 0.1116(5) 0.1949(3) 0.0281(9) Uani 1 1 d . . . . .
N15 N 0.6438(4) 0.4601(3) 0.6051(3) 0.0113(7) Uani 1 1 d . . . . .
N16 N 0.6742(4) 0.4774(4) 0.7120(3) 0.0165(8) Uani 1 1 d . . . . .
N17 N 0.7039(5) 0.4961(5) 0.8104(4) 0.0352(11) Uani 1 1 d . . . . .
N18 N 0.5880(4) 0.2898(4) 0.3979(3) 0.0120(7) Uani 1 1 d . . . . .
N19 N 0.5635(4) 0.1923(3) 0.3088(3) 0.0112(7) Uani 1 1 d . . . . .
N20 N 0.5403(4) 0.1025(4) 0.2242(3) 0.0182(8) Uani 1 1 d . . . . .
N21 N 0.9763(4) 0.4010(4) 0.4027(3) 0.0120(7) Uani 1 1 d . . . . .
N22 N 0.9398(4) 0.3496(4) 0.2962(3) 0.0131(8) Uani 1 1 d . . . . .
N23 N 0.9076(4) 0.2997(4) 0.1970(3) 0.0247(9) Uani 1 1 d . . . . .
Cu1 Cu 0.5000 0.0000 0.0000 0.01537(19) Uani 1 2 d S . P . .
Cu2 Cu 0.03550(5) 0.18505(5) 0.50223(4) 0.01239(14) Uani 1 1 d . . . . .
Cu3 Cu 0.42628(5) 0.30497(5) 0.50440(4) 0.01199(14) Uani 1 1 d . . . . .
Cu4 Cu 0.81139(5) 0.41745(5) 0.50920(4) 0.00971(14) Uani 1 1 d . . . . .

loop_
_atom_site_aniso_label
_atom_site_aniso_U_11
_atom_site_aniso_U_22
_atom_site_aniso_U_33
_atom_site_aniso_U_23
_atom_site_aniso_U_13
_atom_site_aniso_U_12
C1 0.020(2) 0.035(3) 0.077(4) 0.023(3) 0.000(3) 0.007(2)
C2 0.023(2) 0.031(3) 0.082(4) 0.033(3) 0.015(3) 0.011(2)
C3 0.022(2) 0.029(3) 0.034(3) 0.011(2) 0.003(2) 0.007(2)
N1 0.0150(16) 0.0194(19) 0.0156(19) 0.0020(15) 0.0043(14) 0.0033(15)
N2 0.0137(16) 0.0176(18) 0.022(2) -0.0001(15) 0.0071(14) 0.0025(15)
N3 0.0133(16) 0.0170(18) 0.022(2) 0.0093(15) 0.0101(14) 0.0082(15)
N4 0.0105(15) 0.0151(18) 0.021(2) 0.0052(16) 0.0048(15) 0.0062(14)
N5 0.0249(19) 0.034(2) 0.025(2) 0.0146(18) 0.0153(17) 0.0145(18)
N6 0.0132(16) 0.0204(19) 0.025(2) -0.0013(16) 0.0096(15) -0.0028(15)
N7 0.0138(17) 0.0153(18) 0.0173(19) 0.0054(15) 0.0016(14) 0.0040(15)
N8 0.0110(16) 0.0218(19) 0.028(2) 0.0140(16) 0.0041(15) 0.0058(15)
N9 0.0127(16) 0.0176(18) 0.0151(19) 0.0007(15) 0.0078(14) 0.0059(15)
N10 0.0165(17) 0.0165(18) 0.021(2) 0.0115(17) 0.0111(15) 0.0098(15)
N11 0.043(2) 0.031(2) 0.018(2) 0.0047(18) 0.0133(17) 0.0213(19)
N12 0.0063(14) 0.0189(19) 0.0151(19) 0.0017(15) 0.0041(13) 0.0032(14)
N13 0.0112(16) 0.0140(18) 0.022(2) 0.0082(15) 0.0041(14) 0.0065(14)
N14 0.0240(19) 0.045(3) 0.018(2) 0.0117(18) 0.0065(16) 0.0140(19)
N15 0.0072(15) 0.0111(17) 0.0117(19) -0.0012(14) 0.0021(13) 0.0008(13)
N16 0.0119(16) 0.0164(18) 0.017(2) -0.0006(15) 0.0060(14) 0.0019(14)
N17 0.035(2) 0.046(3) 0.018(2) 0.0019(19) 0.0081(17) 0.010(2)
N18 0.0083(15) 0.0138(17) 0.0110(18) 0.0002(14) 0.0016(13) 0.0025(14)
N19 0.0058(14) 0.0104(17) 0.0149(19) 0.0029(16) 0.0039(13) -0.0004(13)
N20 0.0169(17) 0.0186(19) 0.0164(19) 0.0013(16) 0.0055(14) 0.0045(15)
N21 0.0083(15) 0.0142(17) 0.0110(18) -0.0007(14) 0.0029(13) 0.0029(14)
N22 0.0076(15) 0.0127(17) 0.021(2) 0.0050(16) 0.0059(14) 0.0045(14)
N23 0.0165(17) 0.036(2) 0.014(2) -0.0013(17) 0.0043(15) 0.0046(17)
Cu1 0.0121(3) 0.0140(4) 0.0175(4) 0.0011(3) 0.0055(3) 0.0025(3)
Cu2 0.0074(2) 0.0131(3) 0.0168(3) 0.0038(2) 0.00538(19) 0.0029(2)
Cu3 0.0063(2) 0.0118(3) 0.0149(3) -0.0008(2) 0.00471(18) 0.00121(19)
Cu4 0.0060(2) 0.0105(3) 0.0110(3) 0.00099(19) 0.00367(18) 0.00139(19)

loop_
_atom_type_symbol
_atom_type_description
_atom_type_scat_dispersion_real
_atom_type_scat_dispersion_imag
_atom_type_scat_source
C C 0.0033 0.0016 'International Tables Vol C Tables 4.2.6.8 and 6.1.1.4'
H H 0.0000 0.0000 'International Tables Vol C Tables 4.2.6.8 and 6.1.1.4'
N N 0.0061 0.0033 'International Tables Vol C Tables 4.2.6.8 and 6.1.1.4'
Cu Cu 0.3201 1.2651 'International Tables Vol C Tables 4.2.6.8 and 6.1.1.4'

loop_
_geom_angle_atom_site_label_1
_geom_angle_atom_site_label_2
_geom_angle_atom_site_label_3
_geom_angle
_geom_angle_site_symmetry_1
_geom_angle_site_symmetry_3
C2 C1 N1 112.2(5) . .
C2 C1 H1A 109.2 . .
N1 C1 H1A 109.2 . .
C2 C1 H1B 109.2 . .
N1 C1 H1B 109.2 . .
H1A C1 H1B 107.9 . .
C1 C2 N2 110.3(4) . .
C1 C2 C3 116.5(5) . .
N2 C2 C3 113.5(4) . .
C1 C2 H2 105.1 . .
N2 C2 H2 105.1 . .
C3 C2 H2 105.1 . .
C2 C3 H3A 109.5 . .
C2 C3 H3B 109.5 . .
H3A C3 H3B 109.5 . .
C2 C3 H3C 109.5 . .
H3A C3 H3C 109.5 . .
H3B C3 H3C 109.5 . .
C1 N1 Cu1 109.3(3) . .
C1 N1 H1C 109.8 . .
Cu1 N1 H1C 109.8 . .
C1 N1 H1D 109.8 . .
Cu1 N1 H1D 109.8 . .
H1C N1 H1D 108.3 . .
C2 N2 Cu1 108.8(3) . .
C2 N2 H2A 109.9 . .
Cu1 N2 H2A 109.9 . .
C2 N2 H2B 109.9 . .
Cu1 N2 H2B 109.9 . .
H2A N2 H2B 108.3 . .
N4 N3 Cu2 126.6(3) . .
N4 N3 Cu4 127.1(3) . 1_455
Cu2 N3 Cu4 106.26(15) . 1_455
N5 N4 N3 178.3(4) . .
N7 N6 Cu2 124.9(3) . .
N8 N7 N6 175.7(4) . .
N7 N8 Cu3 106.2(3) . 2_556
N10 N9 Cu3 127.6(3) . .
N10 N9 Cu2 129.9(3) . .
Cu3 N9 Cu2 101.31(14) . .
N11 N10 N9 178.5(4) . .
N13 N12 Cu3 125.0(3) . .
N13 N12 Cu2 123.3(3) . .
Cu3 N12 Cu2 101.56(14) . .
N14 N13 N12 178.3(4) . .
N16 N15 Cu3 121.0(3) . .
N16 N15 Cu4 119.9(3) . .
Cu3 N15 Cu4 99.41(13) . .
N17 N16 N15 178.7(4) . .
N19 N18 Cu3 127.8(2) . .
N19 N18 Cu4 128.0(3) . .
Cu3 N18 Cu4 99.74(14) . .
N20 N19 N18 178.9(4) . .
N22 N21 Cu4 126.4(2) . .
N22 N21 Cu4 124.6(3) . 2_766
Cu4 N21 Cu4 100.72(13) . 2_766
N23 N22 N21 178.6(4) . .
N2 Cu1 N2 180.0 2_655 .
N2 Cu1 N1 84.37(13) 2_655 2_655
N2 Cu1 N1 95.63(13) . 2_655
N2 Cu1 N1 95.63(13) 2_655 .
N2 Cu1 N1 84.37(13) . .
N1 Cu1 N1 180.0 2_655 .
N6 Cu2 N3 98.09(14) . .
N6 Cu2 N9 166.06(13) . .
N3 Cu2 N9 95.85(13) . .
N6 Cu2 N12 88.92(13) . .
N3 Cu2 N12 166.46(14) . .
N9 Cu2 N12 77.52(12) . .
N12 Cu3 N18 100.16(13) . .
N12 Cu3 N15 175.91(14) . .
N18 Cu3 N15 80.02(12) . .
N12 Cu3 N9 79.03(13) . .
N18 Cu3 N9 170.68(15) . .
N15 Cu3 N9 100.12(13) . .
N12 Cu3 N8 87.72(13) . 2_556
N18 Cu3 N8 100.44(13) . 2_556
N15 Cu3 N8 96.27(13) . 2_556
N9 Cu3 N8 88.82(13) . 2_556
N12 Cu3 Cu4 140.28(9) . .
N18 Cu3 Cu4 40.39(9) . .
N15 Cu3 Cu4 40.44(9) . .
N9 Cu3 Cu4 140.56(9) . .
N8 Cu3 Cu4 94.70(8) 2_556 .
N18 Cu4 N15 79.23(12) . .
N18 Cu4 N21 100.08(12) . .
N15 Cu4 N21 171.10(14) . .
N18 Cu4 N21 161.01(14) . 2_766
N15 Cu4 N21 98.46(12) . 2_766
N21 Cu4 N21 79.28(13) . 2_766
N18 Cu4 N3 104.55(13) . 1_655
N15 Cu4 N3 100.44(13) . 1_655
N21 Cu4 N3 88.34(13) . 1_655
N21 Cu4 N3 94.42(13) 2_766 1_655
N18 Cu4 Cu3 39.87(9) . .
N15 Cu4 Cu3 40.15(8) . .
N21 Cu4 Cu3 139.95(9) . .
N21 Cu4 Cu3 137.85(9) 2_766 .
N3 Cu4 Cu3 100.16(8) 1_655 .

loop_
_geom_bond_atom_site_label_1
_geom_bond_atom_site_label_2
_geom_bond_distance
_geom_bond_site_symmetry_2
C1 C2 1.445(7) .
C1 N1 1.455(6) .
C1 H1A 0.9700 .
C1 H1B 0.9700 .
C2 N2 1.478(6) .
C2 C3 1.516(6) .
C2 H2 0.9800 .
C3 H3A 0.9600 .
C3 H3B 0.9600 .
C3 H3C 0.9600 .
N1 Cu1 2.020(3) .
N1 H1C 0.8900 .
N1 H1D 0.8900 .
N2 Cu1 2.012(3) .
N2 H2A 0.8900 .
N2 H2B 0.8900 .
N3 N4 1.216(5) .
N3 Cu2 1.956(3) .
N3 Cu4 2.262(4) 1_455
N4 N5 1.145(5) .
N6 N7 1.205(4) .
N6 Cu2 1.950(3) .
N7 N8 1.159(4) .
N8 Cu3 2.428(4) 2_556
N9 N10 1.220(5) .
N9 Cu3 2.003(3) .
N9 Cu2 2.019(3) .
N10 N11 1.141(5) .
N12 N13 1.218(5) .
N12 Cu3 1.983(3) .
N12 Cu2 2.032(3) .
N13 N14 1.138(5) .
N15 N16 1.234(5) .
N15 Cu3 1.999(3) .
N15 Cu4 2.011(3) .
N16 N17 1.133(5) .
N18 N19 1.212(4) .
N18 Cu3 1.989(3) .
N18 Cu4 2.011(3) .
N19 N20 1.137(4) .
N21 N22 1.223(4) .
N21 Cu4 2.014(3) .
N21 Cu4 2.034(3) 2_766
N22 N23 1.143(4) .
Cu1 N2 2.012(3) 2_655
Cu1 N1 2.020(3) 2_655
Cu3 N8 2.428(4) 2_556
Cu3 Cu4 3.0583(6) .
Cu4 N21 2.034(3) 2_766
Cu4 N3 2.262(4) 1_655

loop_
_geom_torsion_atom_site_label_1
_geom_torsion_atom_site_label_2
_geom_torsion_atom_site_label_3
_geom_torsion_atom_site_label_4
_geom_torsion
_geom_torsion_site_symmetry_1
_geom_torsion_site_symmetry_2
_geom_torsion_site_symmetry_3
_geom_torsion_site_symmetry_4
N1 C1 C2 N2 -43.9(6) . . . .
N1 C1 C2 C3 -175.2(4) . . . .
C2 C1 N1 Cu1 30.6(5) . . . .
C1 C2 N2 Cu1 35.0(5) . . . .
C3 C2 N2 Cu1 167.8(4) . . . .
